data_7234140
loop_
_publ_author_name
'Bihai Tong'
'Hsiao-Yun Ku'
'I.-Jen Chen'
'Yun Chi'
'Hao-Che Kao'
'Chia-Chi Yeh'
'Chih-Hao Chang'
'Shih-Hung Liu'
'Gene-Hsiang Lee'
'Pi-Tai Chou'

_publ_section_title
;
 Heteroleptic Ir(iii) phosphors with bis-tridentate chelating architecture
 for high efficiency OLEDs
;
_journal_name_full 'Journal of Materials Chemistry C'
_journal_page_first 3460
_journal_page_last 3471
_journal_paper_doi 10.1039/C5TC00163C
_journal_volume 3
_journal_year 2015
_chemical_formula_sum 'C33 H20 F8 Ir N5 O'
_chemical_formula_weight 846.74
_space_group_IT_number 14
_space_group_name_Hall '-P 2yn'
_space_group_name_H-M_alt 'P 1 21/n 1'
_symmetry_cell_setting monoclinic
_symmetry_space_group_name_H-M 'P 1 21/n 1'
_atom_sites_solution_hydrogens geom
_atom_sites_solution_primary direct
_atom_sites_solution_secondary difmap
_cell_angle_alpha 90.00
_cell_angle_beta 98.2998(11)
_cell_angle_gamma 90.00
_cell_formula_units_Z 4
_cell_length_a 8.6674(4)
_cell_length_b 11.9882(5)
_cell_length_c 28.3475(12)
_cell_measurement_reflns_used 6320
_cell_measurement_temperature 150(2)
_cell_measurement_theta_max 20.43
_cell_measurement_theta_min 2.23
_cell_volume 2914.6(2)
_computing_cell_refinement 'Bruker SAINT'
_computing_data_collection 'Bruker SMART'
_computing_data_reduction 'Bruker SAINT'
_computing_molecular_graphics 'Bruker SHELXTL'
_computing_publication_material 'Bruker SHELXTL'
_computing_structure_refinement 'SHELXL-97 (Sheldrick, 1997)'
_computing_structure_solution 'SHELXS-97 (Sheldrick, 1990)'
_diffrn_ambient_temperature 150(2)
_diffrn_measured_fraction_theta_full 0.999
_diffrn_measured_fraction_theta_max 0.999
_diffrn_measurement_device_type 'BRUKER SMART APEXCCD area detector'
_diffrn_measurement_method 'omega scans'
_diffrn_radiation_monochromator graphite
_diffrn_radiation_source 'fine-focus sealed tube'
_diffrn_radiation_type MoK\a
_diffrn_radiation_wavelength 0.71073
_diffrn_reflns_av_R_equivalents 0.0619
_diffrn_reflns_av_sigmaI/netI 0.0508
_diffrn_reflns_limit_h_max 11
_diffrn_reflns_limit_h_min -11
_diffrn_reflns_limit_k_max 15
_diffrn_reflns_limit_k_min -15
_diffrn_reflns_limit_l_max 36
_diffrn_reflns_limit_l_min -36
_diffrn_reflns_number 25241
_diffrn_reflns_theta_full 27.50
_diffrn_reflns_theta_max 27.50
_diffrn_reflns_theta_min 1.85
_exptl_absorpt_coefficient_mu 4.671
_exptl_absorpt_correction_T_max 0.7063
_exptl_absorpt_correction_T_min 0.3880
_exptl_absorpt_correction_type multi-scan
_exptl_absorpt_process_details 'SADABS (Bruker, 2001)'
_exptl_crystal_colour yellow
_exptl_crystal_density_diffrn 1.930
_exptl_crystal_density_meas ?
_exptl_crystal_density_method 'not measured'
_exptl_crystal_description needle
_exptl_crystal_F_000 1640
_exptl_crystal_size_max 0.25
_exptl_crystal_size_mid 0.08
_exptl_crystal_size_min 0.08
_refine_diff_density_max 1.504
_refine_diff_density_min -1.497
_refine_diff_density_rms 0.151
_refine_ls_extinction_method none
_refine_ls_goodness_of_fit_ref 1.181
_refine_ls_hydrogen_treatment constr
_refine_ls_matrix_type full
_refine_ls_number_parameters 454
_refine_ls_number_reflns 6691
_refine_ls_number_restraints 12
_refine_ls_restrained_S_all 1.187
_refine_ls_R_factor_all 0.0938
_refine_ls_R_factor_gt 0.0601
_refine_ls_shift/su_max 0.001
_refine_ls_shift/su_mean 0.000
_refine_ls_structure_factor_coef Fsqd
_refine_ls_weighting_details 'calc w=1/[\s^2^(Fo^2^)+(0.0101P)^2^+30.7713P] where P=(Fo^2^+2Fc^2^)/3'
_refine_ls_weighting_scheme calc
_refine_ls_wR_factor_gt 0.1052
_refine_ls_wR_factor_ref 0.1156
_reflns_number_gt 4728
_reflns_number_total 6691
_reflns_threshold_expression >2sigma(I)
_cod_data_source_file J-Mater-Chem-C-2015-3-3460.cif
_cod_data_source_block ic16618
_cod_depositor_comments
;
The following automatic conversions were performed:

data item '_symmetry_cell_setting' value 'Monoclinic' was changed to
'monoclinic' in accordance with the built-in table derived from the
CIF Core dictionary named 'cif_core.dic' version 2.4.5 last updated
on 2014-11-21.

data item '_exptl_crystal_density_meas' value 'not_measured' was
changed to '?' -- the value is perceived as not measured.

Automatic conversion script
Id: cif_fix_values 6909 2019-04-08 15:41:33Z antanas 
;
_cod_original_sg_symbol_H-M P2(1)/n
_cod_database_code 7234140

loop_
_symmetry_equiv_pos_as_xyz
'x, y, z'
'-x+1/2, y+1/2, -z+1/2'
'-x, -y, -z'
'x-1/2, -y-1/2, z-1/2'

loop_
_atom_site_label
_atom_site_type_symbol
_atom_site_fract_x
_atom_site_fract_y
_atom_site_fract_z
_atom_site_U_iso_or_equiv
_atom_site_adp_type
_atom_site_occupancy
_atom_site_symmetry_multiplicity
_atom_site_calc_flag
_atom_site_refinement_flags
_atom_site_disorder_assembly
_atom_site_disorder_group
Ir Ir 0.40107(3) 0.24736(3) 0.366107(11) 0.02717(10) Uani 1 1 d . . .
N1 N 0.3860(8) 0.4024(6) 0.3342(3) 0.0327(17) Uani 1 1 d . . .
N2 N 0.4588(8) 0.2135(6) 0.2974(2) 0.0272(16) Uani 1 1 d . . .
N3 N 0.5076(8) 0.1265(7) 0.2741(3) 0.0343(17) Uani 1 1 d . . .
N4 N 0.1746(7) 0.1949(6) 0.3464(2) 0.0265(15) Uani 1 1 d . . .
N5 N 0.6320(7) 0.2484(8) 0.3976(2) 0.0328(15) Uani 1 1 d . . .
C1 C 0.3436(9) 0.3426(8) 0.4204(3) 0.030(2) Uani 1 1 d . . .
C2 C 0.3233(9) 0.3139(8) 0.4654(3) 0.031(2) Uani 1 1 d . . .
H2 H 0.3363 0.2382 0.4751 0.037 Uiso 1 1 calc R . .
C3 C 0.2839(11) 0.3929(8) 0.4978(3) 0.037(2) Uani 1 1 d . A .
C4 C 0.2603(12) 0.5049(10) 0.4844(4) 0.050(3) Uani 1 1 d . . .
H4 H 0.2300 0.5576 0.5063 0.060 Uiso 1 1 calc R . .
C5 C 0.2806(13) 0.5372(9) 0.4405(4) 0.049(3) Uani 1 1 d . . .
H5 H 0.2662 0.6131 0.4313 0.059 Uiso 1 1 calc R . .
C6 C 0.3236(9) 0.4574(8) 0.4079(3) 0.031(2) Uani 1 1 d . . .
C7 C 0.3473(10) 0.4895(8) 0.3595(3) 0.037(2) Uani 1 1 d . . .
C8 C 0.3307(11) 0.5972(8) 0.3377(3) 0.038(2) Uani 1 1 d . . .
H8 H 0.3042 0.6603 0.3552 0.046 Uiso 1 1 calc R . .
C9 C 0.3537(11) 0.6070(9) 0.2913(4) 0.046(3) Uani 1 1 d . . .
H9 H 0.3436 0.6781 0.2765 0.056 Uiso 1 1 calc R . .
C10 C 0.3913(11) 0.5164(9) 0.2656(4) 0.043(2) Uani 1 1 d . . .
H10 H 0.4044 0.5239 0.2331 0.052 Uiso 1 1 calc R . .
C11 C 0.4097(10) 0.4139(8) 0.2881(3) 0.034(2) Uani 1 1 d . . .
C12 C 0.4529(10) 0.3093(8) 0.2682(3) 0.032(2) Uani 1 1 d . . .
C13 C 0.5030(11) 0.2789(9) 0.2249(3) 0.046(3) Uani 1 1 d . . .
H13 H 0.5120 0.3250 0.1981 0.055 Uiso 1 1 calc R . .
C14 C 0.5369(10) 0.1640(10) 0.2304(3) 0.042(2) Uani 1 1 d . A .
C15 C 0.2586(14) 0.3600(10) 0.5464(4) 0.048(3) Uani 1 1 d . . .
C16 C 0.6003(13) 0.0871(12) 0.1980(4) 0.058(3) Uani 1 1 d . . .
C17 C 0.4096(10) 0.1062(7) 0.3983(3) 0.0307(19) Uani 1 1 d . . .
C18 C 0.2714(9) 0.0412(8) 0.3945(3) 0.0262(19) Uani 1 1 d . . .
C19 C 0.2836(12) -0.0586(9) 0.4185(3) 0.044(3) Uani 1 1 d . . .
C20 C 0.4206(13) -0.0964(9) 0.4454(3) 0.046(3) Uani 1 1 d . . .
H20 H 0.4248 -0.1664 0.4613 0.056 Uiso 1 1 calc R . .
C21 C 0.5486(12) -0.0294(9) 0.4481(3) 0.043(2) Uani 1 1 d . . .
C22 C 0.5502(11) 0.0748(8) 0.4262(3) 0.035(2) Uani 1 1 d . . .
C23 C 0.1410(10) 0.0937(8) 0.3656(3) 0.033(2) Uani 1 1 d . . .
C24 C -0.0108(10) 0.0508(9) 0.3551(3) 0.038(2) Uani 1 1 d . . .
H24 H -0.0354 -0.0190 0.3681 0.045 Uiso 1 1 calc R . .
C25 C -0.1229(11) 0.1083(9) 0.3264(3) 0.043(3) Uani 1 1 d . . .
H25 H -0.2265 0.0804 0.3205 0.052 Uiso 1 1 calc R . .
C26 C -0.0855(11) 0.2074(9) 0.3059(4) 0.044(3) Uani 1 1 d . . .
H26 H -0.1615 0.2471 0.2849 0.053 Uiso 1 1 calc R . .
C27 C 0.0642(9) 0.2470(9) 0.3166(3) 0.0344(18) Uani 1 1 d . . .
H27 H 0.0905 0.3145 0.3022 0.041 Uiso 1 1 calc R . .
C28 C 0.6737(10) 0.1549(8) 0.4250(3) 0.032(2) Uani 1 1 d . . .
C29 C 0.8252(11) 0.1473(10) 0.4500(3) 0.044(3) Uani 1 1 d . . .
H29 H 0.8542 0.0853 0.4702 0.053 Uiso 1 1 calc R . .
C30 C 0.9310(11) 0.2297(9) 0.4452(4) 0.046(3) Uani 1 1 d . . .
H30 H 1.0346 0.2238 0.4614 0.055 Uiso 1 1 calc R . .
C31 C 0.8882(11) 0.3195(9) 0.4175(4) 0.046(3) Uani 1 1 d . . .
H31 H 0.9614 0.3771 0.4145 0.056 Uiso 1 1 calc R . .
C32 C 0.7348(10) 0.3275(8) 0.3930(3) 0.036(2) Uani 1 1 d . . .
H32 H 0.7054 0.3901 0.3731 0.044 Uiso 1 1 calc R . .
F1 F 0.3874(13) 0.3090(10) 0.5709(3) 0.078(3) Uani 0.691(6) 1 d P A 1
F2 F 0.1470(14) 0.2820(12) 0.5474(4) 0.076(3) Uani 0.691(6) 1 d P A 1
F3 F 0.2329(18) 0.4404(10) 0.5754(4) 0.086(3) Uani 0.691(6) 1 d PU A 1
F4 F 0.5713(18) 0.1385(12) 0.1516(4) 0.106(5) Uani 0.691(6) 1 d P A 1
F5 F 0.5224(15) -0.0016(10) 0.1886(5) 0.075(3) Uani 0.691(6) 1 d P A 1
F6 F 0.7457(12) 0.0743(12) 0.2041(5) 0.084(4) Uani 0.691(6) 1 d PU A 1
F1' F 0.239(4) 0.260(3) 0.5539(8) 0.078(3) Uani 0.309(6) 1 d P A 2
F2' F 0.115(3) 0.407(2) 0.5550(8) 0.076(3) Uani 0.309(6) 1 d P A 2
F3' F 0.345(4) 0.414(3) 0.5790(10) 0.086(3) Uani 0.309(6) 1 d P A 2
F4' F 0.513(5) 0.031(4) 0.1662(10) 0.106(5) Uani 0.309(6) 1 d P A 2
F5' F 0.688(3) -0.007(2) 0.2238(9) 0.075(3) Uani 0.309(6) 1 d P A 2
F6' F 0.712(3) 0.131(3) 0.1759(12) 0.084(4) Uani 0.309(6) 1 d P A 2
F7 F 0.1566(8) -0.1274(5) 0.4163(2) 0.0639(18) Uani 1 1 d . . .
F8 F 0.6825(7) -0.0671(5) 0.4748(2) 0.0534(16) Uani 1 1 d . . .
O1 O 0.4462(13) 0.8910(8) 0.2927(4) 0.099(4) Uani 1 1 d . . .
H1 H 0.4419 0.9609 0.2912 0.148 Uiso 1 1 calc R . .
C33 C 0.5786(17) 0.8592(12) 0.3230(5) 0.082(4) Uani 1 1 d . . .
H33A H 0.6689 0.8619 0.3058 0.123 Uiso 1 1 calc R . .
H33B H 0.5653 0.7830 0.3343 0.123 Uiso 1 1 calc R . .
H33C H 0.5955 0.9100 0.3503 0.123 Uiso 1 1 calc R . .

loop_
_atom_site_aniso_label
_atom_site_aniso_U_11
_atom_site_aniso_U_22
_atom_site_aniso_U_33
_atom_site_aniso_U_23
_atom_site_aniso_U_13
_atom_site_aniso_U_12
Ir 0.02454(14) 0.03244(17) 0.02474(15) -0.0002(2) 0.00422(10) -0.00048(19)
N1 0.023(4) 0.036(4) 0.038(4) -0.002(3) 0.001(3) -0.003(3)
N2 0.026(3) 0.037(4) 0.021(3) -0.005(3) 0.011(3) -0.002(3)
N3 0.022(4) 0.043(5) 0.037(4) -0.004(4) 0.003(3) 0.002(3)
N4 0.017(3) 0.036(4) 0.026(4) -0.004(3) 0.000(3) -0.004(3)
N5 0.027(3) 0.045(4) 0.026(3) -0.004(4) 0.003(3) 0.003(4)
C1 0.014(4) 0.039(5) 0.036(5) -0.003(4) -0.004(3) -0.007(3)
C2 0.022(4) 0.042(5) 0.031(5) -0.004(4) 0.009(3) -0.002(4)
C3 0.041(5) 0.038(5) 0.031(5) -0.011(4) -0.001(4) -0.006(4)
C4 0.054(6) 0.060(7) 0.037(6) -0.014(5) 0.013(5) -0.011(5)
C5 0.064(7) 0.045(6) 0.040(6) -0.005(5) 0.011(5) 0.000(5)
C6 0.014(4) 0.041(5) 0.033(5) -0.011(4) -0.013(3) 0.001(4)
C7 0.025(4) 0.043(6) 0.042(5) 0.004(5) 0.002(4) -0.003(4)
C8 0.037(5) 0.039(6) 0.040(5) 0.000(4) 0.005(4) 0.004(4)
C9 0.031(5) 0.046(6) 0.061(7) 0.011(5) 0.005(5) -0.007(5)
C10 0.044(6) 0.051(6) 0.034(5) 0.013(5) 0.002(4) -0.007(5)
C11 0.023(4) 0.050(6) 0.029(5) 0.001(4) 0.005(4) -0.004(4)
C12 0.032(5) 0.056(6) 0.012(4) -0.002(4) 0.010(3) -0.012(4)
C13 0.043(5) 0.063(8) 0.031(5) 0.000(5) 0.001(4) -0.018(5)
C14 0.025(5) 0.066(7) 0.034(5) -0.014(5) 0.001(4) -0.010(5)
C15 0.066(7) 0.049(7) 0.035(6) -0.011(5) 0.025(5) -0.007(6)
C16 0.048(6) 0.099(10) 0.031(6) -0.025(6) 0.017(5) -0.008(7)
C17 0.025(4) 0.032(5) 0.034(5) 0.002(4) -0.002(4) 0.007(4)
C18 0.020(4) 0.041(5) 0.015(4) 0.000(4) -0.008(3) -0.005(4)
C19 0.055(6) 0.051(7) 0.027(5) 0.003(5) 0.009(5) -0.012(5)
C20 0.063(7) 0.041(6) 0.035(5) 0.009(5) 0.007(5) -0.002(5)
C21 0.045(6) 0.049(6) 0.034(5) 0.004(5) -0.002(4) 0.012(5)
C22 0.038(5) 0.039(5) 0.027(5) 0.001(4) 0.007(4) 0.006(4)
C23 0.036(5) 0.042(5) 0.024(4) -0.007(4) 0.010(4) -0.002(4)
C24 0.037(5) 0.054(6) 0.026(5) -0.016(4) 0.016(4) -0.015(5)
C25 0.026(5) 0.068(7) 0.036(5) -0.015(5) 0.006(4) -0.010(5)
C26 0.029(5) 0.064(7) 0.038(5) -0.012(5) -0.002(4) 0.007(4)
C27 0.033(4) 0.040(5) 0.028(4) 0.004(5) 0.000(3) 0.011(5)
C28 0.027(4) 0.051(6) 0.018(4) -0.004(4) 0.001(3) 0.003(4)
C29 0.033(5) 0.070(7) 0.028(5) -0.001(5) 0.000(4) 0.017(5)
C30 0.030(4) 0.060(8) 0.045(5) -0.015(5) -0.005(4) -0.002(5)
C31 0.034(5) 0.058(7) 0.049(6) -0.016(5) 0.012(5) -0.007(5)
C32 0.028(4) 0.048(6) 0.033(5) -0.006(4) 0.006(4) -0.005(4)
F1 0.084(7) 0.115(9) 0.032(5) 0.022(5) 0.002(5) 0.021(7)
F2 0.070(6) 0.113(9) 0.047(5) 0.014(6) 0.019(5) -0.034(7)
F3 0.128(9) 0.079(6) 0.055(5) -0.011(5) 0.034(7) 0.004(6)
F4 0.157(13) 0.122(11) 0.046(6) -0.010(7) 0.039(7) 0.027(10)
F5 0.079(7) 0.063(7) 0.090(8) -0.042(6) 0.038(7) -0.008(6)
F6 0.045(5) 0.108(8) 0.097(8) -0.044(6) 0.011(5) 0.009(5)
F1' 0.084(7) 0.115(9) 0.032(5) 0.022(5) 0.002(5) 0.021(7)
F2' 0.070(6) 0.113(9) 0.047(5) 0.014(6) 0.019(5) -0.034(7)
F3' 0.128(9) 0.079(6) 0.055(5) -0.011(5) 0.034(7) 0.004(6)
F4' 0.157(13) 0.122(11) 0.046(6) -0.010(7) 0.039(7) 0.027(10)
F5' 0.079(7) 0.063(7) 0.090(8) -0.042(6) 0.038(7) -0.008(6)
F6' 0.045(5) 0.108(8) 0.097(8) -0.044(6) 0.011(5) 0.009(5)
F7 0.065(4) 0.054(4) 0.071(4) 0.017(3) 0.005(3) -0.024(3)
F8 0.048(3) 0.058(4) 0.052(4) 0.019(3) -0.001(3) 0.021(3)
O1 0.102(8) 0.062(6) 0.117(9) 0.003(6) -0.035(7) -0.003(6)
C33 0.090(11) 0.075(10) 0.075(10) -0.002(8) -0.008(8) -0.012(8)

loop_
_atom_type_symbol
_atom_type_description
_atom_type_scat_dispersion_real
_atom_type_scat_dispersion_imag
_atom_type_scat_source
C C 0.0033 0.0016 'International Tables Vol C Tables 4.2.6.8 and 6.1.1.4'
H H 0.0000 0.0000 'International Tables Vol C Tables 4.2.6.8 and 6.1.1.4'
N N 0.0061 0.0033 'International Tables Vol C Tables 4.2.6.8 and 6.1.1.4'
O O 0.0106 0.0060 'International Tables Vol C Tables 4.2.6.8 and 6.1.1.4'
F F 0.0171 0.0103 'International Tables Vol C Tables 4.2.6.8 and 6.1.1.4'
Ir Ir -1.4442 7.9887 'International Tables Vol C Tables 4.2.6.8 and 6.1.1.4'

loop_
_geom_angle_atom_site_label_1
_geom_angle_atom_site_label_2
_geom_angle_atom_site_label_3
_geom_angle
_geom_angle_site_symmetry_1
_geom_angle_site_symmetry_3
C17 Ir C1 97.6(4) . .
C17 Ir N4 80.2(3) . .
C1 Ir N4 92.8(3) . .
C17 Ir N1 177.1(3) . .
C1 Ir N1 79.6(3) . .
N4 Ir N1 99.1(3) . .
C17 Ir N5 80.3(3) . .
C1 Ir N5 89.9(3) . .
N4 Ir N5 160.5(3) . .
N1 Ir N5 100.4(3) . .
C17 Ir N2 105.7(3) . .
C1 Ir N2 156.7(3) . .
N4 Ir N2 92.0(3) . .
N1 Ir N2 77.1(3) . .
N5 Ir N2 93.2(2) . .
C7 N1 C11 121.4(8) . .
C7 N1 Ir 118.2(6) . .
C11 N1 Ir 120.3(6) . .
N3 N2 C12 109.4(6) . .
N3 N2 Ir 137.5(6) . .
C12 N2 Ir 112.9(5) . .
N2 N3 C14 107.6(8) . .
C27 N4 C23 119.2(8) . .
C27 N4 Ir 126.6(6) . .
C23 N4 Ir 114.2(5) . .
C32 N5 C28 120.8(7) . .
C32 N5 Ir 125.9(7) . .
C28 N5 Ir 113.3(6) . .
C2 C1 C6 116.8(9) . .
C2 C1 Ir 130.3(7) . .
C6 C1 Ir 112.9(6) . .
C1 C2 C3 121.6(9) . .
C2 C3 C4 120.7(9) . .
C2 C3 C15 121.0(9) . .
C4 C3 C15 118.2(9) . .
C5 C4 C3 119.8(10) . .
C4 C5 C6 119.5(11) . .
C5 C6 C1 121.6(9) . .
C5 C6 C7 121.2(9) . .
C1 C6 C7 117.2(8) . .
N1 C7 C8 119.4(9) . .
N1 C7 C6 112.2(8) . .
C8 C7 C6 128.4(9) . .
C9 C8 C7 118.3(9) . .
C8 C9 C10 121.5(10) . .
C9 C10 C11 118.6(9) . .
N1 C11 C10 120.7(9) . .
N1 C11 C12 111.8(8) . .
C10 C11 C12 127.5(8) . .
C13 C12 N2 108.1(8) . .
C13 C12 C11 134.0(9) . .
N2 C12 C11 117.7(7) . .
C12 C13 C14 103.9(9) . .
N3 C14 C13 110.9(9) . .
N3 C14 C16 119.6(10) . .
C13 C14 C16 129.4(10) . .
F1' C15 F3' 117(2) . .
F1' C15 F3 124.5(16) . .
F3' C15 F3 46.1(14) . .
F1' C15 F2 37.2(12) . .
F3' C15 F2 133.2(16) . .
F3 C15 F2 108.1(11) . .
F1' C15 F1 66.7(15) . .
F3' C15 F1 60.8(15) . .
F3 C15 F1 102.1(11) . .
F2 C15 F1 102.3(11) . .
F1' C15 F2' 102.0(18) . .
F3' C15 F2' 96.3(18) . .
F3 C15 F2' 50.6(11) . .
F2 C15 F2' 67.9(13) . .
F1 C15 F2' 139.5(13) . .
F1' C15 C3 117.6(14) . .
F3' C15 C3 112.8(16) . .
F3 C15 C3 116.8(11) . .
F2 C15 C3 114.0(9) . .
F1 C15 C3 111.8(9) . .
F2' C15 C3 107.8(13) . .
F6 C16 F5 114.8(13) . .
F6 C16 F4' 121(2) . .
F5 C16 F4' 33.8(17) . .
F6 C16 F6' 48.1(13) . .
F5 C16 F6' 129.3(15) . .
F4' C16 F6' 106(2) . .
F6 C16 F4 102.6(11) . .
F5 C16 F4 98.6(11) . .
F4' C16 F4 64.9(18) . .
F6' C16 F4 56.4(14) . .
F6 C16 C14 116.8(10) . .
F5 C16 C14 115.0(10) . .
F4' C16 C14 123(2) . .
F6' C16 C14 114.1(16) . .
F4 C16 C14 105.8(11) . .
F6 C16 F5' 54.0(11) . .
F5 C16 F5' 71.6(13) . .
F4' C16 F5' 99(2) . .
F6' C16 F5' 100.3(18) . .
F4 C16 F5' 141.3(13) . .
C14 C16 F5' 112.3(12) . .
C22 C17 C18 123.3(8) . .
C22 C17 Ir 118.4(7) . .
C18 C17 Ir 118.3(6) . .
C19 C18 C17 115.9(8) . .
C19 C18 C23 131.3(8) . .
C17 C18 C23 112.8(8) . .
F7 C19 C18 119.9(9) . .
F7 C19 C20 116.4(9) . .
C18 C19 C20 123.7(9) . .
C21 C20 C19 117.5(10) . .
C20 C21 F8 117.1(9) . .
C20 C21 C22 124.2(9) . .
F8 C21 C22 118.7(9) . .
C21 C22 C17 115.3(9) . .
C21 C22 C28 131.4(9) . .
C17 C22 C28 113.2(8) . .
N4 C23 C24 119.0(8) . .
N4 C23 C18 114.5(8) . .
C24 C23 C18 126.4(9) . .
C25 C24 C23 120.5(10) . .
C24 C25 C26 119.8(9) . .
C27 C26 C25 118.4(9) . .
N4 C27 C26 123.0(10) . .
N5 C28 C29 119.2(9) . .
N5 C28 C22 114.7(7) . .
C29 C28 C22 126.1(9) . .
C30 C29 C28 119.6(10) . .
C31 C30 C29 120.1(9) . .
C30 C31 C32 120.0(10) . .
N5 C32 C31 120.2(10) . .

loop_
_geom_bond_atom_site_label_1
_geom_bond_atom_site_label_2
_geom_bond_distance
_geom_bond_site_symmetry_2
Ir C17 1.919(9) .
Ir C1 2.035(9) .
Ir N4 2.060(6) .
Ir N1 2.063(8) .
Ir N5 2.070(6) .
Ir N2 2.119(6) .
N1 C7 1.338(12) .
N1 C11 1.357(11) .
N2 N3 1.336(10) .
N2 C12 1.413(11) .
N3 C14 1.375(12) .
N4 C27 1.337(10) .
N4 C23 1.377(11) .
N5 C32 1.321(12) .
N5 C28 1.382(12) .
C1 C2 1.359(12) .
C1 C6 1.425(13) .
C2 C3 1.395(12) .
C3 C4 1.403(15) .
C3 C15 1.479(13) .
C4 C5 1.338(14) .
C5 C6 1.416(13) .
C6 C7 1.468(13) .
C7 C8 1.428(13) .
C8 C9 1.364(14) .
C9 C10 1.373(15) .
C10 C11 1.383(13) .
C11 C12 1.446(13) .
C12 C13 1.408(12) .
C13 C14 1.413(16) .
C14 C16 1.464(14) .
C15 F1' 1.23(4) .
C15 F3' 1.28(3) .
C15 F3 1.307(15) .
C15 F2 1.349(15) .
C15 F1 1.371(15) .
C15 F2' 1.42(3) .
C16 F6 1.257(15) .
C16 F5 1.267(16) .
C16 F4' 1.28(4) .
C16 F6' 1.33(3) .
C16 F4 1.441(17) .
C16 F5' 1.50(3) .
C17 C22 1.404(12) .
C17 C18 1.420(11) .
C18 C19 1.372(13) .
C18 C23 1.442(12) .
C19 F7 1.370(11) .
C19 C20 1.391(14) .
C20 C21 1.363(14) .
C21 F8 1.367(10) .
C21 C22 1.396(13) .
C22 C28 1.442(13) .
C23 C24 1.404(12) .
C24 C25 1.361(14) .
C25 C26 1.381(15) .
C26 C27 1.375(12) .
C28 C29 1.403(12) .
C29 C30 1.367(14) .
C30 C31 1.354(15) .
C31 C32 1.411(13) .
O1 C33 1.384(15) .
